data_7704893
loop_
_publ_author_name
'Hock, Andreas'
'Werner, Luis'
'Luz, Christian'
'Radius, Udo'

_publ_section_title
;
 N-Heterocyclic carbene and cyclic (alkyl)(amino)carbene adducts of
 gallium hydrides, gallium chlorides and gallium hydrochlorides.
;
_journal_issue 32
_journal_name_full 'Dalton transactions (Cambridge, England : 2003)'
_journal_page_first 11108
_journal_page_last 11119
_journal_paper_doi 10.1039/d0dt02070b
_journal_volume 49
_journal_year 2020
_chemical_formula_moiety 'C27 H41 Ga N2'
_chemical_formula_sum 'C27 H41 Ga N2'
_chemical_formula_weight 463.33
_space_group_crystal_system triclinic
_space_group_IT_number 2
_space_group_name_Hall '-P 1'
_space_group_name_H-M_alt 'P -1'
_atom_sites_solution_hydrogens mixed
_audit_creation_method SHELXL-2014/6
_audit_update_record
;
2020-06-08 deposited with the CCDC.	2020-07-20 downloaded from the CCDC.
;
_cell_angle_alpha 63.215(2)
_cell_angle_beta 86.682(2)
_cell_angle_gamma 83.655(2)
_cell_formula_units_Z 4
_cell_length_a 12.6504(2)
_cell_length_b 15.3371(3)
_cell_length_c 15.5035(3)
_cell_measurement_reflns_used 24795
_cell_measurement_temperature 100.01(10)
_cell_measurement_theta_max 77.2520
_cell_measurement_theta_min 3.1970
_cell_volume 2668.69(10)
_computing_cell_refinement 'CrysAlisPro 1.171.40.57a (Rigaku OD, 2019)'
_computing_data_collection 'CrysAlisPro 1.171.40.57a (Rigaku OD, 2019)'
_computing_data_reduction 'CrysAlisPro 1.171.40.57a (Rigaku OD, 2019)'
_computing_structure_refinement 'SHELXL-2014/6 (Sheldrick, 2014)'
_computing_structure_solution 'SHELXL-2014/6 (Sheldrick, 2014)'
_diffrn_ambient_temperature 100.01(10)
_diffrn_detector_area_resol_mean 10.0000
_diffrn_measured_fraction_theta_full 1.000
_diffrn_measured_fraction_theta_max 0.980
_diffrn_measurement_device_type 'XtaLAB Synergy, Dualflex, HyPix'
_diffrn_measurement_method '\f and \w scans'
_diffrn_radiation_type CuK\a
_diffrn_radiation_wavelength 1.54184
_diffrn_reflns_av_R_equivalents 0.0555
_diffrn_reflns_av_unetI/netI 0.0375
_diffrn_reflns_Laue_measured_fraction_full 1.000
_diffrn_reflns_Laue_measured_fraction_max 0.980
_diffrn_reflns_limit_h_max 15
_diffrn_reflns_limit_h_min -16
_diffrn_reflns_limit_k_max 19
_diffrn_reflns_limit_k_min -19
_diffrn_reflns_limit_l_max 19
_diffrn_reflns_limit_l_min -19
_diffrn_reflns_number 53609
_diffrn_reflns_point_group_measured_fraction_full 1.000
_diffrn_reflns_point_group_measured_fraction_max 0.980
_diffrn_reflns_theta_full 67.684
_diffrn_reflns_theta_max 77.580
_diffrn_reflns_theta_min 3.193
_diffrn_source 'micro-focus sealed X-ray tube'
_exptl_absorpt_coefficient_mu 1.497
_exptl_absorpt_correction_T_max 1.00000
_exptl_absorpt_correction_T_min 0.71000
_exptl_absorpt_correction_type multi-scan
_exptl_absorpt_process_details
'CrysAlisPro 1.171.40.57a (Rigaku Oxford Diffraction, 2019)Empirical absorption correction using spherical harmonics,implemented in SCALE3 ABSPACK scaling algorithm.'
_exptl_crystal_colour colourless
_exptl_crystal_density_diffrn 1.153
_exptl_crystal_description block
_exptl_crystal_F_000 992
_exptl_crystal_size_max 0.233
_exptl_crystal_size_mid 0.197
_exptl_crystal_size_min 0.121
_refine_diff_density_max 1.060
_refine_diff_density_min -0.883
_refine_diff_density_rms 0.089
_refine_ls_extinction_method none
_refine_ls_goodness_of_fit_ref 1.069
_refine_ls_hydrogen_treatment mixed
_refine_ls_matrix_type full
_refine_ls_number_parameters 581
_refine_ls_number_reflns 11140
_refine_ls_number_restraints 0
_refine_ls_restrained_S_all 1.069
_refine_ls_R_factor_all 0.0530
_refine_ls_R_factor_gt 0.0493
_refine_ls_shift/su_max 0.001
_refine_ls_shift/su_mean 0.000
_refine_ls_structure_factor_coef Fsqd
_refine_ls_weighting_details 'w=1/[\s^2^(Fo^2^)+(0.1053P)^2^+0.4159P] where P=(Fo^2^+2Fc^2^)/3'
_refine_ls_weighting_scheme calc
_refine_ls_wR_factor_gt 0.1393
_refine_ls_wR_factor_ref 0.1436
_reflns_Friedel_coverage 0.000
_reflns_number_gt 9972
_reflns_number_total 11140
_reflns_threshold_expression 'I > 2\s(I)'
_cod_data_source_file d0dt02070b2.cif
_cod_data_source_block compound_4
_cod_depositor_comments
;
Adding full bibliography for 7704887--7704897.cif.

2024-10-18
Z value and formula fixed to values more according to usual
chemical conventions.                 miguel
;
_cod_original_formula_sum 'C54 H82 Ga2 N4'
_cod_original_formula_weight 926.67
_cod_original_formula_moiety 'C54 H82 Ga2 N4'
_cod_original_formula_units_Z 2
_cod_database_code 7704893
_shelx_space_group_comment
;
The symmetry employed for this shelxl refinement is uniquely defined
by the following loop, which should always be used as a source of
symmetry information in preference to the above space-group names.
They are only intended as comments.
;
_shelxl_version_number 2014/6

loop_
_space_group_symop_operation_xyz
'x, y, z'
'-x, -y, -z'

loop_
_atom_site_label
_atom_site_type_symbol
_atom_site_fract_x
_atom_site_fract_y
_atom_site_fract_z
_atom_site_U_iso_or_equiv
_atom_site_adp_type
_atom_site_occupancy
_atom_site_site_symmetry_order
_atom_site_calc_flag
_atom_site_refinement_flags_posn
_atom_site_refinement_flags_adp
_atom_site_refinement_flags_occupancy
_atom_site_disorder_assembly
_atom_site_disorder_group
Ga1 Ga 0.20046(2) 0.86269(2) 0.25898(2) 0.02563(9) Uani 1 1 d . . . . .
Ga2 Ga 0.75712(2) 0.63272(2) 0.71534(2) 0.03340(10) Uani 1 1 d . . . . .
H2 H 0.664(4) 0.655(3) 0.649(3) 0.095(13) Uiso 1 1 d . . . . .
N9 N 0.23781(11) 0.75301(11) 0.13722(10) 0.0236(3) Uani 1 1 d . . . . .
N12 N 0.32318(11) 0.67431(11) 0.27179(11) 0.0235(3) Uani 1 1 d . . . . .
N38 N 0.83979(11) 0.82607(11) 0.68455(12) 0.0263(3) Uani 1 1 d . . . . .
N41 N 0.68364(11) 0.80752(11) 0.75270(12) 0.0272(3) Uani 1 1 d . . . . .
C13 C 0.25610(13) 0.75232(12) 0.22134(12) 0.0228(3) Uani 1 1 d . . . . .
C42 C 0.76298(13) 0.76581(13) 0.71880(13) 0.0256(3) Uani 1 1 d . . . . .
C14 C 0.36097(13) 0.64567(13) 0.36749(12) 0.0242(3) Uani 1 1 d . . . . .
C32 C 0.93983(13) 0.80527(13) 0.64456(14) 0.0266(3) Uani 1 1 d . . . . .
C15 C 0.45360(13) 0.68268(13) 0.37762(13) 0.0258(3) Uani 1 1 d . . . . .
C3 C 0.16053(14) 0.81882(13) 0.06681(13) 0.0256(3) Uani 1 1 d . . . . .
H3 H 0.253(2) 0.845(2) 0.348(2) 0.042(7) Uiso 1 1 d . . . . .
C19 C 0.30468(13) 0.58013(13) 0.44575(13) 0.0260(3) Uani 1 1 d . . . . .
C18 C 0.34320(15) 0.55223(14) 0.53790(13) 0.0293(4) Uani 1 1 d . . . . .
H18 H 0.3065 0.5102 0.5918 0.035 Uiso 1 1 calc R U . . .
C33 C 0.94862(14) 0.83722(14) 0.54504(14) 0.0281(4) Uani 1 1 d . . . . .
C11 C 0.36186(14) 0.61856(13) 0.21795(13) 0.0268(3) Uani 1 1 d . . . . .
H11A H 0.3525 0.5494 0.2552 0.032 Uiso 1 1 calc R U . . .
H11B H 0.4363 0.6261 0.2001 0.032 Uiso 1 1 calc R U . . .
C17 C 0.43555(15) 0.58625(14) 0.55046(13) 0.0297(4) Uani 1 1 d . . . . .
H17 H 0.4610 0.5657 0.6124 0.036 Uiso 1 1 calc R U . . .
C39 C 0.81525(14) 0.91738(13) 0.69466(15) 0.0288(4) Uani 1 1 d . . . . .
H39A H 0.8127 0.9746 0.6322 0.035 Uiso 1 1 calc R U . . .
H39B H 0.8673 0.9237 0.7346 0.035 Uiso 1 1 calc R U . . .
C16 C 0.49016(14) 0.65081(14) 0.47110(14) 0.0287(4) Uani 1 1 d . . . . .
H16 H 0.5519 0.6731 0.4804 0.034 Uiso 1 1 calc R U . . .
C4 C 0.05417(15) 0.79677(14) 0.07999(14) 0.0292(4) Uani 1 1 d . . . . .
C23 C 0.20339(14) 0.54274(14) 0.43182(13) 0.0279(4) Uani 1 1 d . . . . .
H23 H 0.2058 0.5483 0.3662 0.033 Uiso 1 1 calc R U . . .
C43 C 0.59067(14) 0.75947(14) 0.80015(14) 0.0285(4) Uani 1 1 d . . . . .
C10 C 0.29055(15) 0.66633(14) 0.12878(13) 0.0286(4) Uani 1 1 d . . . . .
H10A H 0.3322 0.6853 0.0696 0.034 Uiso 1 1 calc R U . . .
H10B H 0.2393 0.6228 0.1309 0.034 Uiso 1 1 calc R U . . .
H10 H 0.083(2) 0.859(2) 0.270(2) 0.044(7) Uiso 1 1 d . . . . .
C44 C 0.59560(14) 0.69494(14) 0.89925(15) 0.0303(4) Uani 1 1 d . . . . .
C37 C 1.02443(14) 0.75462(13) 0.70842(14) 0.0273(4) Uani 1 1 d . . . . .
C36 C 1.11909(14) 0.73159(15) 0.66817(15) 0.0319(4) Uani 1 1 d . . . . .
H36 H 1.1761 0.6962 0.7084 0.038 Uiso 1 1 calc R U . . .
C58 C 1.01577(15) 0.72334(15) 0.81607(14) 0.0310(4) Uani 1 1 d . . . . .
H58 H 0.9532 0.7610 0.8270 0.037 Uiso 1 1 calc R U . . .
C55 C 0.85779(14) 0.89433(14) 0.47551(14) 0.0301(4) Uani 1 1 d . . . . .
H55 H 0.7998 0.9105 0.5121 0.036 Uiso 1 1 calc R U . . .
C20 C 0.51094(14) 0.75723(14) 0.29137(13) 0.0285(4) Uani 1 1 d . . . . .
H20 H 0.4688 0.7753 0.2337 0.034 Uiso 1 1 calc R U . . .
C8 C 0.19621(16) 0.89931(14) -0.01413(13) 0.0301(4) Uani 1 1 d . . . . .
H8 H 0.862(2) 0.612(2) 0.676(2) 0.052(8) Uiso 1 1 d . . . . .
C47 C 0.41269(15) 0.72508(16) 0.79224(16) 0.0345(4) Uani 1 1 d . . . . .
H47 H 0.3512 0.7350 0.7577 0.041 Uiso 1 1 calc R U . . .
C26 C 0.01630(15) 0.70842(15) 0.16694(15) 0.0332(4) Uani 1 1 d . . . . .
H26 H 0.0741 0.6805 0.2139 0.040 Uiso 1 1 calc R U . . .
C48 C 0.49954(14) 0.77736(14) 0.74534(15) 0.0301(4) Uani 1 1 d . . . . .
C46 C 0.41665(15) 0.65888(16) 0.88905(17) 0.0364(4) Uani 1 1 d . . . . .
H46 H 0.3585 0.6239 0.9185 0.044 Uiso 1 1 calc R U . . .
C49 C 0.69096(16) 0.68197(16) 0.96038(16) 0.0355(4) Uani 1 1 d . . . . .
H49 H 0.7501 0.7107 0.9165 0.043 Uiso 1 1 calc R U . . .
C25 C 0.19385(15) 0.43541(15) 0.50159(15) 0.0328(4) Uani 1 1 d . . . . .
H25A H 0.2566 0.3964 0.4969 0.049 Uiso 1 1 calc R U . . .
H25B H 0.1326 0.4140 0.4855 0.049 Uiso 1 1 calc R U . . .
H25C H 0.1863 0.4282 0.5664 0.049 Uiso 1 1 calc R U . . .
C52 C 0.49151(15) 0.85203(16) 0.64007(15) 0.0337(4) Uani 1 1 d . . . . .
H52 H 0.5636 0.8674 0.6154 0.040 Uiso 1 1 calc R U . . .
C35 C 1.12956(15) 0.76029(16) 0.57019(15) 0.0349(4) Uani 1 1 d . . . . .
H35 H 1.1931 0.7440 0.5452 0.042 Uiso 1 1 calc R U . . .
C34 C 1.04526(15) 0.81348(15) 0.50872(14) 0.0320(4) Uani 1 1 d . . . . .
H34 H 1.0533 0.8335 0.4427 0.038 Uiso 1 1 calc R U . . .
C40 C 0.70541(15) 0.90393(15) 0.74371(17) 0.0350(4) Uani 1 1 d . . . . .
H40A H 0.7072 0.9031 0.8065 0.042 Uiso 1 1 calc R U . . .
H40B H 0.6526 0.9554 0.7041 0.042 Uiso 1 1 calc R U . . .
C45 C 0.50664(15) 0.64415(15) 0.94265(16) 0.0341(4) Uani 1 1 d . . . . .
H45 H 0.5079 0.6002 1.0080 0.041 Uiso 1 1 calc R U . . .
C29 C 0.31128(17) 0.92243(15) -0.02762(15) 0.0352(4) Uani 1 1 d . . . . .
H29 H 0.3496 0.8771 0.0315 0.042 Uiso 1 1 calc R U . . .
C22 C 0.51931(17) 0.85000(16) 0.30238(17) 0.0397(5) Uani 1 1 d . . . . .
H22A H 0.4495 0.8769 0.3106 0.059 Uiso 1 1 calc R U . . .
H22B H 0.5522 0.8972 0.2456 0.059 Uiso 1 1 calc R U . . .
H22C H 0.5615 0.8344 0.3579 0.059 Uiso 1 1 calc R U . . .
C21 C 0.62138(16) 0.71389(16) 0.27602(16) 0.0381(4) Uani 1 1 d . . . . .
H21A H 0.6647 0.6967 0.3312 0.057 Uiso 1 1 calc R U . . .
H21B H 0.6540 0.7615 0.2193 0.057 Uiso 1 1 calc R U . . .
H21C H 0.6146 0.6563 0.2679 0.057 Uiso 1 1 calc R U . . .
C24 C 0.10471(15) 0.60631(15) 0.43920(16) 0.0354(4) Uani 1 1 d . . . . .
H24A H 0.0987 0.6006 0.5035 0.053 Uiso 1 1 calc R U . . .
H24B H 0.0426 0.5847 0.4249 0.053 Uiso 1 1 calc R U . . .
H24C H 0.1109 0.6735 0.3939 0.053 Uiso 1 1 calc R U . . .
C6 C 0.01546(18) 0.93874(17) -0.07311(16) 0.0411(5) Uani 1 1 d . . . . .
H66 H -0.0335 0.9793 -0.1204 0.049 Uiso 1 1 calc R U . . .
H6 H 0.728(2) 0.572(2) 0.817(2) 0.042(7) Uiso 1 1 d . . . . .
C7 C 0.12060(19) 0.95863(15) -0.08406(15) 0.0375(4) Uani 1 1 d . . . . .
H77 H 0.1415 1.0125 -0.1389 0.045 Uiso 1 1 calc R U . . .
H7 H 0.241(3) 0.948(3) 0.179(3) 0.074(10) Uiso 1 1 d . . . . .
C5 C -0.01737(16) 0.85903(17) 0.00770(16) 0.0378(4) Uani 1 1 d . . . . .
H5 H -0.0884 0.8466 0.0141 0.045 Uiso 1 1 calc R U . . .
C57 C 0.89225(17) 0.99074(17) 0.39544(18) 0.0437(5) Uani 1 1 d . . . . .
H57A H 0.9162 1.0293 0.4237 0.066 Uiso 1 1 calc R U . . .
H57B H 0.8331 1.0265 0.3540 0.066 Uiso 1 1 calc R U . . .
H57C H 0.9491 0.9769 0.3584 0.066 Uiso 1 1 calc R U . . .
C28 C -0.08056(16) 0.73754(19) 0.21581(17) 0.0423(5) Uani 1 1 d . . . . .
H28A H -0.0637 0.7873 0.2329 0.064 Uiso 1 1 calc R U . . .
H28B H -0.0993 0.6811 0.2731 0.064 Uiso 1 1 calc R U . . .
H28C H -0.1394 0.7625 0.1721 0.064 Uiso 1 1 calc R U . . .
C31 C 0.3218(2) 1.02700(17) -0.04359(17) 0.0435(5) Uani 1 1 d . . . . .
H31A H 0.2870 1.0729 -0.1024 0.065 Uiso 1 1 calc R U . . .
H31B H 0.3957 1.0376 -0.0480 0.065 Uiso 1 1 calc R U . . .
H31C H 0.2894 1.0362 0.0096 0.065 Uiso 1 1 calc R U . . .
C27 C -0.00924(19) 0.62923(18) 0.13899(19) 0.0442(5) Uani 1 1 d . . . . .
H27A H -0.0676 0.6541 0.0947 0.066 Uiso 1 1 calc R U . . .
H27B H -0.0282 0.5726 0.1959 0.066 Uiso 1 1 calc R U . . .
H27C H 0.0520 0.6113 0.1088 0.066 Uiso 1 1 calc R U . . .
C56 C 0.81530(19) 0.83301(18) 0.43286(19) 0.0453(5) Uani 1 1 d . . . . .
H56A H 0.8712 0.8146 0.3980 0.068 Uiso 1 1 calc R U . . .
H56B H 0.7580 0.8707 0.3897 0.068 Uiso 1 1 calc R U . . .
H56C H 0.7898 0.7750 0.4840 0.068 Uiso 1 1 calc R U . . .
C54 C 0.42818(19) 0.94694(18) 0.63140(17) 0.0456(5) Uani 1 1 d . . . . .
H54A H 0.3578 0.9332 0.6573 0.068 Uiso 1 1 calc R U . . .
H54B H 0.4238 0.9942 0.5646 0.068 Uiso 1 1 calc R U . . .
H54C H 0.4633 0.9728 0.6669 0.068 Uiso 1 1 calc R U . . .
C60 C 1.11232(18) 0.7466(2) 0.85383(17) 0.0442(5) Uani 1 1 d . . . . .
H60A H 1.1735 0.7045 0.8518 0.066 Uiso 1 1 calc R U . . .
H60B H 1.0990 0.7362 0.9192 0.066 Uiso 1 1 calc R U . . .
H60C H 1.1252 0.8138 0.8142 0.066 Uiso 1 1 calc R U . . .
C30 C 0.3629(2) 0.90589(18) -0.11148(19) 0.0489(6) Uani 1 1 d . . . . .
H30A H 0.3592 0.8389 -0.0987 0.073 Uiso 1 1 calc R U . . .
H30B H 0.4359 0.9196 -0.1182 0.073 Uiso 1 1 calc R U . . .
H30C H 0.3258 0.9487 -0.1701 0.073 Uiso 1 1 calc R U . . .
C59 C 0.9986(2) 0.61496(18) 0.87255(17) 0.0473(5) Uani 1 1 d . . . . .
H59A H 0.9366 0.6021 0.8489 0.071 Uiso 1 1 calc R U . . .
H59B H 0.9888 0.5985 0.9398 0.071 Uiso 1 1 calc R U . . .
H59C H 1.0596 0.5760 0.8645 0.071 Uiso 1 1 calc R U . . .
C51 C 0.6657(2) 0.7387(2) 1.0200(2) 0.0493(6) Uani 1 1 d . . . . .
H51A H 0.6457 0.8065 0.9776 0.074 Uiso 1 1 calc R U . . .
H51B H 0.7275 0.7337 1.0557 0.074 Uiso 1 1 calc R U . . .
H51C H 0.6083 0.7116 1.0640 0.074 Uiso 1 1 calc R U . . .
C50 C 0.72699(19) 0.57431(18) 1.02595(19) 0.0457(5) Uani 1 1 d . . . . .
H50A H 0.6717 0.5453 1.0721 0.069 Uiso 1 1 calc R U . . .
H50B H 0.7902 0.5704 1.0594 0.069 Uiso 1 1 calc R U . . .
H50C H 0.7416 0.5397 0.9875 0.069 Uiso 1 1 calc R U . . .
C53 C 0.4413(3) 0.8143(2) 0.5780(2) 0.0560(6) Uani 1 1 d . . . . .
H53A H 0.4783 0.7526 0.5874 0.084 Uiso 1 1 calc R U . . .
H53B H 0.4458 0.8609 0.5112 0.084 Uiso 1 1 calc R U . . .
H53C H 0.3679 0.8056 0.5964 0.084 Uiso 1 1 calc R U . . .

loop_
_atom_site_aniso_label
_atom_site_aniso_U_11
_atom_site_aniso_U_22
_atom_site_aniso_U_33
_atom_site_aniso_U_23
_atom_site_aniso_U_13
_atom_site_aniso_U_12
Ga1 0.02422(13) 0.02617(14) 0.02559(14) -0.01156(10) -0.00472(9) 0.00348(9)
Ga2 0.03129(15) 0.02922(15) 0.04420(17) -0.02035(12) 0.00229(11) -0.00445(10)
N9 0.0226(6) 0.0233(7) 0.0229(7) -0.0091(6) -0.0038(5) 0.0016(5)
N12 0.0193(6) 0.0245(7) 0.0240(7) -0.0091(6) -0.0039(5) 0.0026(5)
N38 0.0185(6) 0.0265(7) 0.0339(8) -0.0139(6) 0.0006(6) -0.0006(5)
N41 0.0199(7) 0.0275(7) 0.0386(8) -0.0188(7) 0.0028(6) -0.0034(6)
C13 0.0185(7) 0.0225(8) 0.0256(8) -0.0093(6) -0.0008(6) -0.0010(6)
C42 0.0218(7) 0.0256(8) 0.0308(9) -0.0137(7) -0.0043(6) -0.0005(6)
C14 0.0214(7) 0.0248(8) 0.0239(8) -0.0090(7) -0.0053(6) 0.0021(6)
C32 0.0182(7) 0.0286(8) 0.0344(9) -0.0157(7) -0.0004(7) -0.0003(6)
C15 0.0206(7) 0.0254(8) 0.0287(9) -0.0104(7) -0.0046(6) 0.0029(6)
C3 0.0271(8) 0.0246(8) 0.0236(8) -0.0102(7) -0.0072(6) 0.0047(6)
C19 0.0216(7) 0.0260(8) 0.0272(8) -0.0094(7) -0.0042(6) 0.0018(6)
C18 0.0296(8) 0.0290(9) 0.0254(8) -0.0090(7) -0.0024(7) -0.0005(7)
C33 0.0222(8) 0.0295(9) 0.0335(9) -0.0147(7) -0.0028(7) -0.0018(6)
C11 0.0229(8) 0.0270(8) 0.0279(8) -0.0109(7) -0.0039(6) 0.0031(6)
C17 0.0301(9) 0.0310(9) 0.0266(8) -0.0121(7) -0.0084(7) 0.0032(7)
C39 0.0220(8) 0.0263(8) 0.0411(10) -0.0177(8) 0.0009(7) -0.0029(6)
C16 0.0231(8) 0.0310(9) 0.0324(9) -0.0147(8) -0.0075(7) 0.0021(7)
C4 0.0271(8) 0.0309(9) 0.0287(9) -0.0133(7) -0.0070(7) 0.0045(7)
C23 0.0232(8) 0.0307(9) 0.0267(8) -0.0099(7) -0.0015(6) -0.0032(7)
C43 0.0220(8) 0.0290(9) 0.0377(10) -0.0179(8) 0.0028(7) -0.0036(6)
C10 0.0298(8) 0.0282(9) 0.0274(8) -0.0131(7) -0.0073(7) 0.0051(7)
C44 0.0256(8) 0.0295(9) 0.0376(10) -0.0166(8) 0.0007(7) -0.0031(7)
C37 0.0221(8) 0.0273(8) 0.0322(9) -0.0130(7) -0.0020(7) -0.0008(6)
C36 0.0217(8) 0.0387(10) 0.0357(10) -0.0179(8) -0.0041(7) 0.0037(7)
C58 0.0259(8) 0.0336(10) 0.0315(9) -0.0135(8) -0.0028(7) 0.0020(7)
C55 0.0223(8) 0.0338(9) 0.0337(9) -0.0149(8) -0.0031(7) -0.0006(7)
C20 0.0219(8) 0.0309(9) 0.0289(9) -0.0096(7) -0.0043(6) -0.0022(7)
C8 0.0363(9) 0.0270(9) 0.0254(8) -0.0113(7) -0.0045(7) 0.0035(7)
C47 0.0213(8) 0.0429(11) 0.0454(11) -0.0246(9) 0.0017(7) -0.0067(7)
C26 0.0236(8) 0.0391(10) 0.0342(10) -0.0139(8) -0.0056(7) -0.0003(7)
C48 0.0242(8) 0.0335(9) 0.0378(10) -0.0209(8) 0.0024(7) -0.0031(7)
C46 0.0259(9) 0.0374(10) 0.0489(12) -0.0213(9) 0.0071(8) -0.0101(7)
C49 0.0286(9) 0.0370(10) 0.0394(10) -0.0153(9) -0.0036(8) -0.0037(7)
C25 0.0251(8) 0.0323(9) 0.0375(10) -0.0124(8) -0.0012(7) -0.0032(7)
C52 0.0254(8) 0.0424(11) 0.0367(10) -0.0210(9) -0.0009(7) -0.0019(7)
C35 0.0217(8) 0.0472(11) 0.0395(10) -0.0238(9) -0.0011(7) 0.0024(8)
C34 0.0248(8) 0.0413(10) 0.0312(9) -0.0180(8) -0.0003(7) -0.0010(7)
C40 0.0255(9) 0.0315(10) 0.0540(12) -0.0244(9) 0.0074(8) -0.0065(7)
C45 0.0275(9) 0.0335(10) 0.0386(10) -0.0139(8) 0.0049(8) -0.0049(7)
C29 0.0389(10) 0.0291(9) 0.0295(9) -0.0066(8) 0.0020(8) -0.0019(8)
C22 0.0366(10) 0.0339(10) 0.0463(12) -0.0152(9) 0.0033(9) -0.0089(8)
C21 0.0285(9) 0.0403(11) 0.0358(10) -0.0097(9) 0.0022(8) 0.0010(8)
C24 0.0233(8) 0.0335(10) 0.0439(11) -0.0124(8) -0.0030(8) -0.0013(7)
C6 0.0455(11) 0.0381(11) 0.0342(10) -0.0135(9) -0.0190(9) 0.0158(9)
C7 0.0502(12) 0.0278(9) 0.0272(9) -0.0071(8) -0.0093(8) 0.0066(8)
C5 0.0300(9) 0.0442(11) 0.0386(11) -0.0194(9) -0.0136(8) 0.0098(8)
C57 0.0326(10) 0.0378(11) 0.0472(12) -0.0058(9) -0.0099(9) -0.0042(8)
C28 0.0268(9) 0.0553(13) 0.0433(12) -0.0208(10) 0.0004(8) -0.0035(9)
C31 0.0521(13) 0.0371(11) 0.0409(11) -0.0168(9) 0.0090(10) -0.0104(9)
C27 0.0391(11) 0.0421(12) 0.0515(13) -0.0201(10) -0.0048(9) -0.0058(9)
C56 0.0410(11) 0.0421(12) 0.0541(13) -0.0211(10) -0.0206(10) -0.0006(9)
C54 0.0438(12) 0.0468(13) 0.0398(11) -0.0161(10) -0.0037(9) 0.0085(10)
C60 0.0388(11) 0.0640(15) 0.0374(11) -0.0276(11) 0.0021(9) -0.0137(10)
C30 0.0572(14) 0.0373(12) 0.0502(13) -0.0194(10) 0.0182(11) -0.0065(10)
C59 0.0597(14) 0.0400(12) 0.0359(11) -0.0095(9) -0.0078(10) -0.0099(10)
C51 0.0433(12) 0.0603(15) 0.0545(14) -0.0340(12) -0.0079(10) -0.0039(11)
C50 0.0386(11) 0.0404(12) 0.0506(13) -0.0127(10) -0.0121(10) -0.0022(9)
C53 0.0681(16) 0.0655(17) 0.0435(13) -0.0294(13) -0.0046(12) -0.0184(13)

loop_
_atom_type_symbol
_atom_type_description
_atom_type_scat_dispersion_real
_atom_type_scat_dispersion_imag
_atom_type_scat_source
C C 0.0181 0.0091 'International Tables Vol C Tables 4.2.6.8 and 6.1.1.4'
H H 0.0000 0.0000 'International Tables Vol C Tables 4.2.6.8 and 6.1.1.4'
Ga Ga -1.2846 0.7763 'International Tables Vol C Tables 4.2.6.8 and 6.1.1.4'
N N 0.0311 0.0180 'International Tables Vol C Tables 4.2.6.8 and 6.1.1.4'

loop_
_geom_angle_atom_site_label_1
_geom_angle_atom_site_label_2
_geom_angle_atom_site_label_3
_geom_angle
_geom_angle_site_symmetry_1
_geom_angle_site_symmetry_3
_geom_angle_publ_flag
C13 Ga1 H3 108.9(11) . . ?
C13 Ga1 H10 105.4(11) . . ?
H3 Ga1 H10 113.3(15) . . ?
C13 Ga1 H7 101.4(15) . . ?
H3 Ga1 H7 108.6(18) . . ?
H10 Ga1 H7 118.2(18) . . ?
C42 Ga2 H2 101.7(17) . . ?
C42 Ga2 H8 106.1(12) . . ?
H2 Ga2 H8 114(2) . . ?
C42 Ga2 H6 99.3(11) . . ?
H2 Ga2 H6 111.6(19) . . ?
H8 Ga2 H6 120.5(16) . . ?
C13 N9 C3 125.79(14) . . ?
C13 N9 C10 113.01(14) . . ?
C3 N9 C10 120.28(14) . . ?
C13 N12 C14 126.03(15) . . ?
C13 N12 C11 113.13(14) . . ?
C14 N12 C11 120.79(13) . . ?
C42 N38 C32 124.98(15) . . ?
C42 N38 C39 113.24(14) . . ?
C32 N38 C39 121.74(14) . . ?
C42 N41 C43 123.13(15) . . ?
C42 N41 C40 113.17(15) . . ?
C43 N41 C40 123.51(15) . . ?
N12 C13 N9 108.57(15) . . ?
N12 C13 Ga1 126.43(13) . . ?
N9 C13 Ga1 124.73(12) . . ?
N38 C42 N41 108.65(15) . . ?
N38 C42 Ga2 127.69(13) . . ?
N41 C42 Ga2 123.57(13) . . ?
C19 C14 C15 123.27(16) . . ?
C19 C14 N12 117.99(15) . . ?
C15 C14 N12 118.73(15) . . ?
C33 C32 C37 123.14(16) . . ?
C33 C32 N38 118.91(15) . . ?
C37 C32 N38 117.94(16) . . ?
C16 C15 C14 117.29(16) . . ?
C16 C15 C20 120.48(16) . . ?
C14 C15 C20 122.19(16) . . ?
C8 C3 C4 123.05(16) . . ?
C8 C3 N9 118.24(16) . . ?
C4 C3 N9 118.63(16) . . ?
C18 C19 C14 117.21(16) . . ?
C18 C19 C23 121.08(16) . . ?
C14 C19 C23 121.69(16) . . ?
C17 C18 C19 121.00(17) . . ?
C17 C18 H18 119.5 . . ?
C19 C18 H18 119.5 . . ?
C32 C33 C34 117.67(16) . . ?
C32 C33 C55 123.17(16) . . ?
C34 C33 C55 119.15(17) . . ?
N12 C11 C10 102.08(13) . . ?
N12 C11 H11A 111.4 . . ?
C10 C11 H11A 111.4 . . ?
N12 C11 H11B 111.4 . . ?
C10 C11 H11B 111.4 . . ?
H11A C11 H11B 109.2 . . ?
C16 C17 C18 120.37(17) . . ?
C16 C17 H17 119.8 . . ?
C18 C17 H17 119.8 . . ?
N38 C39 C40 102.58(14) . . ?
N38 C39 H39A 111.3 . . ?
C40 C39 H39A 111.3 . . ?
N38 C39 H39B 111.3 . . ?
C40 C39 H39B 111.3 . . ?
H39A C39 H39B 109.2 . . ?
C17 C16 C15 120.83(17) . . ?
C17 C16 H16 119.6 . . ?
C15 C16 H16 119.6 . . ?
C5 C4 C3 117.09(18) . . ?
C5 C4 C26 120.05(18) . . ?
C3 C4 C26 122.84(16) . . ?
C25 C23 C19 113.02(15) . . ?
C25 C23 C24 110.24(16) . . ?
C19 C23 C24 111.12(16) . . ?
C25 C23 H23 107.4 . . ?
C19 C23 H23 107.4 . . ?
C24 C23 H23 107.4 . . ?
C48 C43 C44 122.56(17) . . ?
C48 C43 N41 118.75(17) . . ?
C44 C43 N41 118.69(16) . . ?
N9 C10 C11 101.99(14) . . ?
N9 C10 H10A 111.4 . . ?
C11 C10 H10A 111.4 . . ?
N9 C10 H10B 111.4 . . ?
C11 C10 H10B 111.4 . . ?
H10A C10 H10B 109.2 . . ?
C45 C44 C43 117.76(17) . . ?
C45 C44 C49 119.68(19) . . ?
C43 C44 C49 122.52(17) . . ?
C36 C37 C32 116.67(17) . . ?
C36 C37 C58 120.33(16) . . ?
C32 C37 C58 122.98(16) . . ?
C35 C36 C37 121.52(17) . . ?
C35 C36 H36 119.2 . . ?
C37 C36 H36 119.2 . . ?
C37 C58 C59 111.55(17) . . ?
C37 C58 C60 111.81(17) . . ?
C59 C58 C60 110.70(18) . . ?
C37 C58 H58 107.5 . . ?
C59 C58 H58 107.5 . . ?
C60 C58 H58 107.5 . . ?
C33 C55 C56 111.41(16) . . ?
C33 C55 C57 110.96(15) . . ?
C56 C55 C57 110.83(19) . . ?
C33 C55 H55 107.8 . . ?
C56 C55 H55 107.8 . . ?
C57 C55 H55 107.8 . . ?
C15 C20 C22 111.06(16) . . ?
C15 C20 C21 111.50(15) . . ?
C22 C20 C21 110.51(16) . . ?
C15 C20 H20 107.9 . . ?
C22 C20 H20 107.9 . . ?
C21 C20 H20 107.9 . . ?
C7 C8 C3 117.01(19) . . ?
C7 C8 C29 120.38(18) . . ?
C3 C8 C29 122.60(16) . . ?
C46 C47 C48 121.19(18) . . ?
C46 C47 H47 119.4 . . ?
C48 C47 H47 119.4 . . ?
C4 C26 C27 111.25(18) . . ?
C4 C26 C28 111.54(17) . . ?
C27 C26 C28 110.22(18) . . ?
C4 C26 H26 107.9 . . ?
C27 C26 H26 107.9 . . ?
C28 C26 H26 107.9 . . ?
C47 C48 C43 117.37(19) . . ?
C47 C48 C52 120.00(17) . . ?
C43 C48 C52 122.61(17) . . ?
C47 C46 C45 120.52(18) . . ?
C47 C46 H46 119.7 . . ?
C45 C46 H46 119.7 . . ?
C44 C49 C50 113.10(18) . . ?
C44 C49 C51 109.54(17) . . ?
C50 C49 C51 110.6(2) . . ?
C44 C49 H49 107.8 . . ?
C50 C49 H49 107.8 . . ?
C51 C49 H49 107.8 . . ?
C23 C25 H25A 109.5 . . ?
C23 C25 H25B 109.5 . . ?
H25A C25 H25B 109.5 . . ?
C23 C25 H25C 109.5 . . ?
H25A C25 H25C 109.5 . . ?
H25B C25 H25C 109.5 . . ?
C48 C52 C53 112.77(19) . . ?
C48 C52 C54 109.77(17) . . ?
C53 C52 C54 110.0(2) . . ?
C48 C52 H52 108.0 . . ?
C53 C52 H52 108.0 . . ?
C54 C52 H52 108.0 . . ?
C36 C35 C34 120.14(17) . . ?
C36 C35 H35 119.9 . . ?
C34 C35 H35 119.9 . . ?
C35 C34 C33 120.77(18) . . ?
C35 C34 H34 119.6 . . ?
C33 C34 H34 119.6 . . ?
N41 C40 C39 102.34(14) . . ?
N41 C40 H40A 111.3 . . ?
C39 C40 H40A 111.3 . . ?
N41 C40 H40B 111.3 . . ?
C39 C40 H40B 111.3 . . ?
H40A C40 H40B 109.2 . . ?
C46 C45 C44 120.5(2) . . ?
C46 C45 H45 119.7 . . ?
C44 C45 H45 119.7 . . ?
C8 C29 C31 111.90(17) . . ?
C8 C29 C30 110.57(19) . . ?
C31 C29 C30 110.43(18) . . ?
C8 C29 H29 107.9 . . ?
C31 C29 H29 107.9 . . ?
C30 C29 H29 107.9 . . ?
C20 C22 H22A 109.5 . . ?
C20 C22 H22B 109.5 . . ?
H22A C22 H22B 109.5 . . ?
C20 C22 H22C 109.5 . . ?
H22A C22 H22C 109.5 . . ?
H22B C22 H22C 109.5 . . ?
C20 C21 H21A 109.5 . . ?
C20 C21 H21B 109.5 . . ?
H21A C21 H21B 109.5 . . ?
C20 C21 H21C 109.5 . . ?
H21A C21 H21C 109.5 . . ?
H21B C21 H21C 109.5 . . ?
C23 C24 H24A 109.5 . . ?
C23 C24 H24B 109.5 . . ?
H24A C24 H24B 109.5 . . ?
C23 C24 H24C 109.5 . . ?
H24A C24 H24C 109.5 . . ?
H24B C24 H24C 109.5 . . ?
C7 C6 C5 120.40(18) . . ?
C7 C6 H66 119.8 . . ?
C5 C6 H66 119.8 . . ?
C6 C7 C8 121.2(2) . . ?
C6 C7 H77 119.4 . . ?
C8 C7 H77 119.4 . . ?
C6 C5 C4 121.2(2) . . ?
C6 C5 H5 119.4 . . ?
C4 C5 H5 119.4 . . ?
C55 C57 H57A 109.5 . . ?
C55 C57 H57B 109.5 . . ?
H57A C57 H57B 109.5 . . ?
C55 C57 H57C 109.5 . . ?
H57A C57 H57C 109.5 . . ?
H57B C57 H57C 109.5 . . ?
C26 C28 H28A 109.5 . . ?
C26 C28 H28B 109.5 . . ?
H28A C28 H28B 109.5 . . ?
C26 C28 H28C 109.5 . . ?
H28A C28 H28C 109.5 . . ?
H28B C28 H28C 109.5 . . ?
C29 C31 H31A 109.5 . . ?
C29 C31 H31B 109.5 . . ?
H31A C31 H31B 109.5 . . ?
C29 C31 H31C 109.5 . . ?
H31A C31 H31C 109.5 . . ?
H31B C31 H31C 109.5 . . ?
C26 C27 H27A 109.5 . . ?
C26 C27 H27B 109.5 . . ?
H27A C27 H27B 109.5 . . ?
C26 C27 H27C 109.5 . . ?
H27A C27 H27C 109.5 . . ?
H27B C27 H27C 109.5 . . ?
C55 C56 H56A 109.5 . . ?
C55 C56 H56B 109.5 . . ?
H56A C56 H56B 109.5 . . ?
C55 C56 H56C 109.5 . . ?
H56A C56 H56C 109.5 . . ?
H56B C56 H56C 109.5 . . ?
C52 C54 H54A 109.5 . . ?
C52 C54 H54B 109.5 . . ?
H54A C54 H54B 109.5 . . ?
C52 C54 H54C 109.5 . . ?
H54A C54 H54C 109.5 . . ?
H54B C54 H54C 109.5 . . ?
C58 C60 H60A 109.5 . . ?
C58 C60 H60B 109.5 . . ?
H60A C60 H60B 109.5 . . ?
C58 C60 H60C 109.5 . . ?
H60A C60 H60C 109.5 . . ?
H60B C60 H60C 109.5 . . ?
C29 C30 H30A 109.5 . . ?
C29 C30 H30B 109.5 . . ?
H30A C30 H30B 109.5 . . ?
C29 C30 H30C 109.5 . . ?
H30A C30 H30C 109.5 . . ?
H30B C30 H30C 109.5 . . ?
C58 C59 H59A 109.5 . . ?
C58 C59 H59B 109.5 . . ?
H59A C59 H59B 109.5 . . ?
C58 C59 H59C 109.5 . . ?
H59A C59 H59C 109.5 . . ?
H59B C59 H59C 109.5 . . ?
C49 C51 H51A 109.5 . . ?
C49 C51 H51B 109.5 . . ?
H51A C51 H51B 109.5 . . ?
C49 C51 H51C 109.5 . . ?
H51A C51 H51C 109.5 . . ?
H51B C51 H51C 109.5 . . ?
C49 C50 H50A 109.5 . . ?
C49 C50 H50B 109.5 . . ?
H50A C50 H50B 109.5 . . ?
C49 C50 H50C 109.5 . . ?
H50A C50 H50C 109.5 . . ?
H50B C50 H50C 109.5 . . ?
C52 C53 H53A 109.5 . . ?
C52 C53 H53B 109.5 . . ?
H53A C53 H53B 109.5 . . ?
C52 C53 H53C 109.5 . . ?
H53A C53 H53C 109.5 . . ?
H53B C53 H53C 109.5 . . ?

loop_
_geom_bond_atom_site_label_1
_geom_bond_atom_site_label_2
_geom_bond_distance
_geom_bond_site_symmetry_2
_geom_bond_publ_flag
Ga1 C13 2.0690(17) . ?
Ga1 H3 1.47(3) . ?
Ga1 H10 1.49(3) . ?
Ga1 H7 1.46(4) . ?
Ga2 C42 2.0755(18) . ?
Ga2 H2 1.51(4) . ?
Ga2 H8 1.49(3) . ?
Ga2 H6 1.48(3) . ?
N9 C13 1.333(2) . ?
N9 C3 1.442(2) . ?
N9 C10 1.477(2) . ?
N12 C13 1.331(2) . ?
N12 C14 1.439(2) . ?
N12 C11 1.473(2) . ?
N38 C42 1.333(2) . ?
N38 C32 1.444(2) . ?
N38 C39 1.476(2) . ?
N41 C42 1.339(2) . ?
N41 C43 1.439(2) . ?
N41 C40 1.477(2) . ?
C14 C19 1.396(3) . ?
C14 C15 1.403(2) . ?
C32 C33 1.394(3) . ?
C32 C37 1.405(2) . ?
C15 C16 1.394(2) . ?
C15 C20 1.521(3) . ?
C3 C8 1.401(3) . ?
C3 C4 1.405(3) . ?
C19 C18 1.395(2) . ?
C19 C23 1.524(2) . ?
C18 C17 1.388(3) . ?
C18 H18 0.9300 . ?
C33 C34 1.397(3) . ?
C33 C55 1.523(2) . ?
C11 C10 1.532(2) . ?
C11 H11A 0.9700 . ?
C11 H11B 0.9700 . ?
C17 C16 1.388(3) . ?
C17 H17 0.9300 . ?
C39 C40 1.533(2) . ?
C39 H39A 0.9700 . ?
C39 H39B 0.9700 . ?
C16 H16 0.9300 . ?
C4 C5 1.396(3) . ?
C4 C26 1.518(3) . ?
C23 C25 1.523(3) . ?
C23 C24 1.529(3) . ?
C23 H23 0.9800 . ?
C43 C48 1.400(3) . ?
C43 C44 1.404(3) . ?
C10 H10A 0.9700 . ?
C10 H10B 0.9700 . ?
C44 C45 1.400(3) . ?
C44 C49 1.517(3) . ?
C37 C36 1.402(3) . ?
C37 C58 1.515(3) . ?
C36 C35 1.381(3) . ?
C36 H36 0.9300 . ?
C58 C59 1.524(3) . ?
C58 C60 1.526(3) . ?
C58 H58 0.9800 . ?
C55 C56 1.524(3) . ?
C55 C57 1.531(3) . ?
C55 H55 0.9800 . ?
C20 C22 1.523(3) . ?
C20 C21 1.533(3) . ?
C20 H20 0.9800 . ?
C8 C7 1.399(3) . ?
C8 C29 1.517(3) . ?
C47 C46 1.382(3) . ?
C47 C48 1.398(3) . ?
C47 H47 0.9300 . ?
C26 C27 1.531(3) . ?
C26 C28 1.533(3) . ?
C26 H26 0.9800 . ?
C48 C52 1.515(3) . ?
C46 C45 1.386(3) . ?
C46 H46 0.9300 . ?
C49 C50 1.530(3) . ?
C49 C51 1.531(3) . ?
C49 H49 0.9800 . ?
C25 H25A 0.9600 . ?
C25 H25B 0.9600 . ?
C25 H25C 0.9600 . ?
C52 C53 1.523(3) . ?
C52 C54 1.535(3) . ?
C52 H52 0.9800 . ?
C35 C34 1.391(3) . ?
C35 H35 0.9300 . ?
C34 H34 0.9300 . ?
C40 H40A 0.9700 . ?
C40 H40B 0.9700 . ?
C45 H45 0.9300 . ?
C29 C31 1.529(3) . ?
C29 C30 1.531(3) . ?
C29 H29 0.9800 . ?
C22 H22A 0.9600 . ?
C22 H22B 0.9600 . ?
C22 H22C 0.9600 . ?
C21 H21A 0.9600 . ?
C21 H21B 0.9600 . ?
C21 H21C 0.9600 . ?
C24 H24A 0.9600 . ?
C24 H24B 0.9600 . ?
C24 H24C 0.9600 . ?
C6 C7 1.381(3) . ?
C6 C5 1.381(3) . ?
C6 H66 0.9300 . ?
C7 H77 0.9300 . ?
C5 H5 0.9300 . ?
C57 H57A 0.9600 . ?
C57 H57B 0.9600 . ?
C57 H57C 0.9600 . ?
C28 H28A 0.9600 . ?
C28 H28B 0.9600 . ?
C28 H28C 0.9600 . ?
C31 H31A 0.9600 . ?
C31 H31B 0.9600 . ?
C31 H31C 0.9600 . ?
C27 H27A 0.9600 . ?
C27 H27B 0.9600 . ?
C27 H27C 0.9600 . ?
C56 H56A 0.9600 . ?
C56 H56B 0.9600 . ?
C56 H56C 0.9600 . ?
C54 H54A 0.9600 . ?
C54 H54B 0.9600 . ?
C54 H54C 0.9600 . ?
C60 H60A 0.9600 . ?
C60 H60B 0.9600 . ?
C60 H60C 0.9600 . ?
C30 H30A 0.9600 . ?
C30 H30B 0.9600 . ?
C30 H30C 0.9600 . ?
C59 H59A 0.9600 . ?
C59 H59B 0.9600 . ?
C59 H59C 0.9600 . ?
C51 H51A 0.9600 . ?
C51 H51B 0.9600 . ?
C51 H51C 0.9600 . ?
C50 H50A 0.9600 . ?
C50 H50B 0.9600 . ?
C50 H50C 0.9600 . ?
C53 H53A 0.9600 . ?
C53 H53B 0.9600 . ?
C53 H53C 0.9600 . ?

loop_
_geom_torsion_atom_site_label_1
_geom_torsion_atom_site_label_2
_geom_torsion_atom_site_label_3
_geom_torsion_atom_site_label_4
_geom_torsion
_geom_torsion_site_symmetry_1
_geom_torsion_site_symmetry_2
_geom_torsion_site_symmetry_3
_geom_torsion_site_symmetry_4
_geom_torsion_publ_flag
C14 N12 C13 N9 -178.39(15) . . . . ?
C11 N12 C13 N9 4.3(2) . . . . ?
C14 N12 C13 Ga1 7.4(2) . . . . ?
C11 N12 C13 Ga1 -169.94(12) . . . . ?
C3 N9 C13 N12 172.47(16) . . . . ?
C10 N9 C13 N12 3.6(2) . . . . ?
C3 N9 C13 Ga1 -13.2(2) . . . . ?
C10 N9 C13 Ga1 177.89(12) . . . . ?
C32 N38 C42 N41 178.04(16) . . . . ?
C39 N38 C42 N41 0.4(2) . . . . ?
C32 N38 C42 Ga2 -5.4(3) . . . . ?
C39 N38 C42 Ga2 176.92(13) . . . . ?
C43 N41 C42 N38 -176.19(16) . . . . ?
C40 N41 C42 N38 -1.0(2) . . . . ?
C43 N41 C42 Ga2 7.1(2) . . . . ?
C40 N41 C42 Ga2 -177.68(14) . . . . ?
C13 N12 C14 C19 92.3(2) . . . . ?
C11 N12 C14 C19 -90.6(2) . . . . ?
C13 N12 C14 C15 -89.3(2) . . . . ?
C11 N12 C14 C15 87.8(2) . . . . ?
C42 N38 C32 C33 93.4(2) . . . . ?
C39 N38 C32 C33 -89.1(2) . . . . ?
C42 N38 C32 C37 -87.5(2) . . . . ?
C39 N38 C32 C37 90.0(2) . . . . ?
C19 C14 C15 C16 0.5(3) . . . . ?
N12 C14 C15 C16 -177.80(15) . . . . ?
C19 C14 C15 C20 -177.48(16) . . . . ?
N12 C14 C15 C20 4.2(2) . . . . ?
C13 N9 C3 C8 100.7(2) . . . . ?
C10 N9 C3 C8 -91.1(2) . . . . ?
C13 N9 C3 C4 -82.3(2) . . . . ?
C10 N9 C3 C4 85.8(2) . . . . ?
C15 C14 C19 C18 0.9(3) . . . . ?
N12 C14 C19 C18 179.22(15) . . . . ?
C15 C14 C19 C23 179.08(17) . . . . ?
N12 C14 C19 C23 -2.6(2) . . . . ?
C14 C19 C18 C17 -1.9(3) . . . . ?
C23 C19 C18 C17 179.92(17) . . . . ?
C37 C32 C33 C34 2.8(3) . . . . ?
N38 C32 C33 C34 -178.09(17) . . . . ?
C37 C32 C33 C55 -178.43(17) . . . . ?
N38 C32 C33 C55 0.6(3) . . . . ?
C13 N12 C11 C10 -9.66(19) . . . . ?
C14 N12 C11 C10 172.85(15) . . . . ?
C19 C18 C17 C16 1.5(3) . . . . ?
C42 N38 C39 C40 0.3(2) . . . . ?
C32 N38 C39 C40 -177.44(16) . . . . ?
C18 C17 C16 C15 0.0(3) . . . . ?
C14 C15 C16 C17 -1.0(3) . . . . ?
C20 C15 C16 C17 177.04(17) . . . . ?
C8 C3 C4 C5 0.3(3) . . . . ?
N9 C3 C4 C5 -176.50(17) . . . . ?
C8 C3 C4 C26 178.86(18) . . . . ?
N9 C3 C4 C26 2.1(3) . . . . ?
C18 C19 C23 C25 -39.7(2) . . . . ?
C14 C19 C23 C25 142.26(17) . . . . ?
C18 C19 C23 C24 84.9(2) . . . . ?
C14 C19 C23 C24 -93.2(2) . . . . ?
C42 N41 C43 C48 -94.8(2) . . . . ?
C40 N41 C43 C48 90.5(2) . . . . ?
C42 N41 C43 C44 83.9(2) . . . . ?
C40 N41 C43 C44 -90.8(2) . . . . ?
C13 N9 C10 C11 -9.2(2) . . . . ?
C3 N9 C10 C11 -178.80(15) . . . . ?
N12 C11 C10 N9 10.41(17) . . . . ?
C48 C43 C44 C45 2.7(3) . . . . ?
N41 C43 C44 C45 -175.97(17) . . . . ?
C48 C43 C44 C49 -174.77(18) . . . . ?
N41 C43 C44 C49 6.5(3) . . . . ?
C33 C32 C37 C36 -3.7(3) . . . . ?
N38 C32 C37 C36 177.24(17) . . . . ?
C33 C32 C37 C58 177.65(17) . . . . ?
N38 C32 C37 C58 -1.4(3) . . . . ?
C32 C37 C36 C35 2.1(3) . . . . ?
C58 C37 C36 C35 -179.16(19) . . . . ?
C36 C37 C58 C59 -77.8(2) . . . . ?
C32 C37 C58 C59 100.8(2) . . . . ?
C36 C37 C58 C60 46.7(3) . . . . ?
C32 C37 C58 C60 -134.6(2) . . . . ?
C32 C33 C55 C56 -110.7(2) . . . . ?
C34 C33 C55 C56 68.0(2) . . . . ?
C32 C33 C55 C57 125.3(2) . . . . ?
C34 C33 C55 C57 -56.0(2) . . . . ?
C16 C15 C20 C22 -55.8(2) . . . . ?
C14 C15 C20 C22 122.12(19) . . . . ?
C16 C15 C20 C21 68.0(2) . . . . ?
C14 C15 C20 C21 -114.15(19) . . . . ?
C4 C3 C8 C7 -0.5(3) . . . . ?
N9 C3 C8 C7 176.32(17) . . . . ?
C4 C3 C8 C29 180.00(18) . . . . ?
N9 C3 C8 C29 -3.2(3) . . . . ?
C5 C4 C26 C27 70.9(2) . . . . ?
C3 C4 C26 C27 -107.7(2) . . . . ?
C5 C4 C26 C28 -52.6(3) . . . . ?
C3 C4 C26 C28 128.82(19) . . . . ?
C46 C47 C48 C43 0.4(3) . . . . ?
C46 C47 C48 C52 -177.86(19) . . . . ?
C44 C43 C48 C47 -2.5(3) . . . . ?
N41 C43 C48 C47 176.23(16) . . . . ?
C44 C43 C48 C52 175.76(18) . . . . ?
N41 C43 C48 C52 -5.5(3) . . . . ?
C48 C47 C46 C45 1.3(3) . . . . ?
C45 C44 C49 C50 48.5(3) . . . . ?
C43 C44 C49 C50 -134.0(2) . . . . ?
C45 C44 C49 C51 -75.3(2) . . . . ?
C43 C44 C49 C51 102.1(2) . . . . ?
C47 C48 C52 C53 -45.4(3) . . . . ?
C43 C48 C52 C53 136.4(2) . . . . ?
C47 C48 C52 C54 77.7(2) . . . . ?
C43 C48 C52 C54 -100.5(2) . . . . ?
C37 C36 C35 C34 0.1(3) . . . . ?
C36 C35 C34 C33 -1.1(3) . . . . ?
C32 C33 C34 C35 -0.4(3) . . . . ?
C55 C33 C34 C35 -179.16(19) . . . . ?
C42 N41 C40 C39 1.1(2) . . . . ?
C43 N41 C40 C39 176.30(17) . . . . ?
N38 C39 C40 N41 -0.8(2) . . . . ?
C47 C46 C45 C44 -1.0(3) . . . . ?
C43 C44 C45 C46 -0.9(3) . . . . ?
C49 C44 C45 C46 176.63(19) . . . . ?
C7 C8 C29 C31 55.6(3) . . . . ?
C3 C8 C29 C31 -124.9(2) . . . . ?
C7 C8 C29 C30 -67.9(2) . . . . ?
C3 C8 C29 C30 111.6(2) . . . . ?
C5 C6 C7 C8 -0.2(3) . . . . ?
C3 C8 C7 C6 0.4(3) . . . . ?
C29 C8 C7 C6 180.0(2) . . . . ?
C7 C6 C5 C4 0.0(3) . . . . ?
C3 C4 C5 C6 0.0(3) . . . . ?
C26 C4 C5 C6 -178.65(19) . . . . ?
